data_7235718
loop_
_publ_author_name
'Mal, Sunit Kumar'
'Mitra, Merry'
'Kaur, Gurpreet'
'Manikandamathavan, V. M.'
'Kiran, Manikantan Syamala'
'Choudhury, Angshuman Roy'
'Nair, Balachandran Unni'
'Ghosh, Rajarshi'

_publ_section_title
;
 Nuclease activity and anti-proliferative effect on human cancerous cells
 of a newly synthesized and characterized mononuclear copper(ii) complex
 [CuII(L)(fu)2] [L = 2-(2-pyridyl)benzimidazole, fu = furoate]
;
_journal_issue 106
_journal_name_full 'RSC Adv.'
_journal_page_first 61337
_journal_paper_doi 10.1039/C4RA09448D
_journal_volume 4
_journal_year 2014
_chemical_formula_moiety 'C22 H15 Cu N3 O7'
_chemical_formula_sum 'C22 H15 Cu N3 O7'
_chemical_formula_weight 496.91
_space_group_crystal_system monoclinic
_space_group_IT_number 14
_space_group_name_Hall '-P 2ybc'
_space_group_name_H-M_alt 'P 1 21/c 1'
_atom_sites_solution_hydrogens mixed
_atom_sites_solution_primary direct
_audit_creation_date 2014-04-15
_audit_creation_method
;
Olex2 1.2
(compiled 2014.03.20 svn.r2914 for OlexSys, GUI svn.r4816)
;
_cell_angle_alpha 90
_cell_angle_beta 97.966(2)
_cell_angle_gamma 90
_cell_formula_units_Z 4
_cell_length_a 6.8172(2)
_cell_length_b 17.6565(5)
_cell_length_c 17.2653(5)
_cell_measurement_reflns_used 3707
_cell_measurement_temperature 296(2)
_cell_measurement_theta_max 22.58
_cell_measurement_theta_min 2.31
_cell_volume 2058.13(10)
_computing_data_reduction 'SAINT v8.34A (Bruker, 2013)'
_computing_molecular_graphics 'Olex2 (Dolomanov et al., 2009)'
_computing_publication_material 'Olex2 (Dolomanov et al., 2009)'
_computing_structure_refinement 'ShelXL (Sheldrick, 2008)'
_computing_structure_solution 'ShelXS (Sheldrick, 2008)'
_diffrn_ambient_temperature 296.15
_diffrn_measured_fraction_theta_full 1.000
_diffrn_measured_fraction_theta_max 0.998
_diffrn_measurement_device_type 'Bruker APEX-II CCD'
_diffrn_measurement_method '\f and \w scans'
_diffrn_radiation_type MoK\a
_diffrn_radiation_wavelength 0.71073
_diffrn_reflns_av_R_equivalents 0.0772
_diffrn_reflns_av_unetI/netI 0.0752
_diffrn_reflns_Laue_measured_fraction_full 1.000
_diffrn_reflns_Laue_measured_fraction_max 0.998
_diffrn_reflns_limit_h_max 8
_diffrn_reflns_limit_h_min -8
_diffrn_reflns_limit_k_max 22
_diffrn_reflns_limit_k_min -23
_diffrn_reflns_limit_l_max 22
_diffrn_reflns_limit_l_min -22
_diffrn_reflns_number 16683
_diffrn_reflns_point_group_measured_fraction_full 1.000
_diffrn_reflns_point_group_measured_fraction_max 0.998
_diffrn_reflns_theta_full 25.242
_diffrn_reflns_theta_max 27.585
_diffrn_reflns_theta_min 1.658
_diffrn_standards_number 0
_exptl_absorpt_coefficient_mu 1.113
_exptl_absorpt_correction_T_max 0.7456
_exptl_absorpt_correction_T_min 0.6784
_exptl_absorpt_correction_type multi-scan
_exptl_absorpt_process_details
;
SADABS-2012/1 (Bruker,2012) was used for absorption correction.
wR2(int) was 0.0809 before and 0.0552 after correction.
The Ratio of minimum to maximum transmission is 0.9099.
The \l/2 correction factor is 0.0015.
;
_exptl_crystal_colour 'clear light green'
_exptl_crystal_colour_lustre clear
_exptl_crystal_colour_modifier light
_exptl_crystal_colour_primary green
_exptl_crystal_density_diffrn 1.604
_exptl_crystal_description block
_exptl_crystal_F_000 1012
_exptl_crystal_size_max 0.2
_exptl_crystal_size_mid 0.1
_exptl_crystal_size_min 0.1
_refine_diff_density_max 1.621
_refine_diff_density_min -0.588
_refine_diff_density_rms 0.089
_refine_ls_extinction_method none
_refine_ls_goodness_of_fit_ref 1.050
_refine_ls_hydrogen_treatment mixed
_refine_ls_matrix_type full
_refine_ls_number_parameters 302
_refine_ls_number_reflns 4761
_refine_ls_number_restraints 1
_refine_ls_restrained_S_all 1.050
_refine_ls_R_factor_all 0.1036
_refine_ls_R_factor_gt 0.0592
_refine_ls_shift/su_max 0.001
_refine_ls_shift/su_mean 0.000
_refine_ls_structure_factor_coef Fsqd
_refine_ls_weighting_details 'w=1/[\s^2^(Fo^2^)+(0.0742P)^2^+1.3073P] where P=(Fo^2^+2Fc^2^)/3'
_refine_ls_weighting_scheme calc
_refine_ls_wR_factor_gt 0.1478
_refine_ls_wR_factor_ref 0.1685
_reflns_Friedel_coverage 0.000
_reflns_number_gt 3016
_reflns_number_total 4761
_reflns_threshold_expression 'I > 2\s(I)'
_cod_data_source_file c4ra09448d2.cif
_cod_data_source_block s_cu_1_a
_cod_database_code 7235718
_shelxl_version_number 2013-4
_shelx_space_group_comment
;
The symmetry employed for this shelxl refinement is uniquely defined
by the following loop, which should always be used as a source of
symmetry information in preference to the above space-group names.
They are only intended as comments.
;
_olex2_refinement_description
;
1. Fixed Uiso
 At 1.2 times of:
  All C(H) groups
2. Restrained distances
 N3-H3A
 0.95 with sigma of 0.02
3.a Aromatic/amide H refined with riding coordinates:
 C1(H1), C2(H2), C3(H3), C4(H4), C8(H8), C9(H9), C10(H10), C11(H11), C15(H15),
 C16(H16), C17(H17), C20(H20), C21(H21), C22(H22)
;

loop_
_space_group_symop_operation_xyz
'x, y, z'
'-x, y+1/2, -z+1/2'
'-x, -y, -z'
'x, -y-1/2, z-1/2'

loop_
_atom_site_label
_atom_site_type_symbol
_atom_site_fract_x
_atom_site_fract_y
_atom_site_fract_z
_atom_site_U_iso_or_equiv
_atom_site_adp_type
_atom_site_occupancy
_atom_site_site_symmetry_order
_atom_site_calc_flag
_atom_site_refinement_flags_posn
Cu1 Cu 0.67340(7) 0.67845(3) 0.43978(3) 0.03702(19) Uani 1 1 d .
O1 O 0.5612(5) 0.78105(18) 0.4479(2) 0.0508(8) Uani 1 1 d .
O2 O 0.7995(5) 0.8523(2) 0.4136(3) 0.0739(11) Uani 1 1 d .
O3 O 0.2931(5) 0.8914(2) 0.4245(2) 0.0646(10) Uani 1 1 d .
O4 O 0.5642(4) 0.67348(16) 0.32716(18) 0.0449(7) Uani 1 1 d .
O5 O 0.2755(5) 0.63504(19) 0.36174(19) 0.0543(9) Uani 1 1 d .
O6 O 0.4093(5) 0.66885(17) 0.17329(18) 0.0466(8) Uani 1 1 d .
O7 O 0.9780(5) 0.71734(19) 0.4233(2) 0.0644(10) Uani 1 1 d .
N1 N 0.7201(5) 0.66550(19) 0.5603(2) 0.0372(8) Uani 1 1 d .
N2 N 0.7257(5) 0.56789(19) 0.44643(19) 0.0343(8) Uani 1 1 d .
N3 N 0.7576(5) 0.46454(19) 0.5211(2) 0.0360(8) Uani 1 1 d D
H3A H 0.735(10) 0.437(4) 0.567(3) 0.12(3) Uiso 1 1 d D
C1 C 0.7238(6) 0.7181(3) 0.6157(3) 0.0446(11) Uani 1 1 d .
H1 H 0.7092 0.7685 0.6003 0.054 Uiso 1 1 calc R
C2 C 0.7475(7) 0.7024(3) 0.6938(3) 0.0504(12) Uani 1 1 d .
H2 H 0.7508 0.7412 0.7304 0.060 Uiso 1 1 calc R
C3 C 0.7663(7) 0.6285(3) 0.7172(3) 0.0533(13) Uani 1 1 d .
H3 H 0.7798 0.6164 0.7701 0.064 Uiso 1 1 calc R
C4 C 0.7652(6) 0.5714(3) 0.6612(3) 0.0415(10) Uani 1 1 d .
H4 H 0.7790 0.5207 0.6755 0.050 Uiso 1 1 calc R
C5 C 0.7429(5) 0.5934(2) 0.5840(2) 0.0347(9) Uani 1 1 d .
C6 C 0.7420(5) 0.5412(2) 0.5184(2) 0.0291(8) Uani 1 1 d .
C7 C 0.7517(5) 0.4395(2) 0.4451(2) 0.0333(9) Uani 1 1 d .
C8 C 0.7609(6) 0.3678(2) 0.4143(3) 0.0434(11) Uani 1 1 d .
H8 H 0.7728 0.3250 0.4459 0.052 Uiso 1 1 calc R
C9 C 0.7518(7) 0.3627(3) 0.3354(3) 0.0503(12) Uani 1 1 d .
H9 H 0.7589 0.3153 0.3124 0.060 Uiso 1 1 calc R
C10 C 0.7322(6) 0.4268(3) 0.2882(3) 0.0473(11) Uani 1 1 d .
H10 H 0.7250 0.4206 0.2344 0.057 Uiso 1 1 calc R
C11 C 0.7229(6) 0.4987(3) 0.3173(3) 0.0405(10) Uani 1 1 d .
H11 H 0.7122 0.5410 0.2849 0.049 Uiso 1 1 calc R
C12 C 0.7304(5) 0.5051(2) 0.3977(2) 0.0350(9) Uani 1 1 d .
C13 C 0.3846(7) 0.6528(2) 0.3121(3) 0.0403(10) Uani 1 1 d .
C14 C 0.2953(6) 0.6496(2) 0.2297(3) 0.0408(10) Uani 1 1 d .
C15 C 0.1130(7) 0.6328(3) 0.1947(3) 0.0566(13) Uani 1 1 d .
H15 H 0.0064 0.6180 0.2194 0.068 Uiso 1 1 calc R
C16 C 0.1117(8) 0.6417(3) 0.1127(3) 0.0619(14) Uani 1 1 d .
H16 H 0.0054 0.6338 0.0736 0.074 Uiso 1 1 calc R
C17 C 0.2931(8) 0.6634(3) 0.1036(3) 0.0526(12) Uani 1 1 d .
H17 H 0.3347 0.6736 0.0556 0.063 Uiso 1 1 calc R
C18 C 0.6283(7) 0.8384(3) 0.4280(3) 0.0464(11) Uani 1 1 d .
C19 C 0.4903(7) 0.9042(3) 0.4173(3) 0.0489(11) Uani 1 1 d .
C20 C 0.5173(8) 0.9772(3) 0.4008(3) 0.0574(13) Uani 1 1 d .
H20 H 0.6350 1.0000 0.3917 0.069 Uiso 1 1 calc R
C21 C 0.3295(9) 1.0133(3) 0.4001(3) 0.0722(17) Uani 1 1 d .
H21 H 0.3029 1.0645 0.3913 0.087 Uiso 1 1 calc R
C22 C 0.1990(9) 0.9606(3) 0.4141(3) 0.0643(15) Uani 1 1 d .
H22 H 0.0654 0.9691 0.4166 0.077 Uiso 1 1 calc R

loop_
_atom_site_aniso_label
_atom_site_aniso_U_11
_atom_site_aniso_U_22
_atom_site_aniso_U_33
_atom_site_aniso_U_23
_atom_site_aniso_U_13
_atom_site_aniso_U_12
Cu1 0.0386(3) 0.0325(3) 0.0416(3) 0.0100(2) 0.0112(2) 0.0042(2)
O1 0.0549(19) 0.0430(19) 0.059(2) 0.0050(16) 0.0242(16) 0.0054(15)
O2 0.059(2) 0.058(2) 0.107(3) 0.011(2) 0.019(2) 0.0027(18)
O3 0.069(2) 0.061(2) 0.067(3) 0.0108(19) 0.0201(19) 0.0047(19)
O4 0.0465(17) 0.0455(18) 0.0443(18) 0.0152(15) 0.0116(13) 0.0052(14)
O5 0.062(2) 0.053(2) 0.054(2) 0.0244(17) 0.0291(17) 0.0123(16)
O6 0.0530(18) 0.0494(19) 0.0396(17) 0.0007(15) 0.0139(14) -0.0050(15)
O7 0.0453(19) 0.052(2) 0.101(3) 0.017(2) 0.0283(19) 0.0051(16)
N1 0.0333(18) 0.0325(19) 0.047(2) -0.0002(16) 0.0116(15) 0.0003(14)
N2 0.0357(17) 0.0319(18) 0.036(2) 0.0053(15) 0.0073(14) 0.0012(14)
N3 0.0355(18) 0.0350(19) 0.038(2) 0.0075(17) 0.0049(15) -0.0001(15)
C1 0.044(2) 0.040(3) 0.050(3) -0.005(2) 0.007(2) 0.008(2)
C2 0.050(3) 0.057(3) 0.044(3) -0.013(2) 0.007(2) 0.005(2)
C3 0.046(3) 0.081(4) 0.034(3) 0.002(3) 0.009(2) 0.003(3)
C4 0.036(2) 0.047(3) 0.042(3) 0.002(2) 0.0064(18) 0.0009(19)
C5 0.0291(19) 0.037(2) 0.038(2) -0.0002(19) 0.0053(17) -0.0014(17)
C6 0.0245(18) 0.031(2) 0.032(2) 0.0048(17) 0.0056(15) 0.0007(15)
C7 0.0275(19) 0.038(2) 0.035(2) 0.0041(19) 0.0060(16) -0.0013(17)
C8 0.040(2) 0.030(2) 0.060(3) 0.001(2) 0.007(2) -0.0008(18)
C9 0.045(2) 0.044(3) 0.062(3) -0.007(2) 0.003(2) -0.001(2)
C10 0.044(2) 0.057(3) 0.041(3) -0.013(2) 0.007(2) 0.000(2)
C11 0.039(2) 0.046(3) 0.036(2) 0.003(2) 0.0074(18) 0.0034(19)
C12 0.029(2) 0.036(2) 0.041(2) -0.0034(19) 0.0079(17) -0.0014(16)
C13 0.050(3) 0.028(2) 0.046(3) 0.0127(19) 0.018(2) 0.0087(19)
C14 0.046(2) 0.033(2) 0.046(3) 0.009(2) 0.017(2) 0.0009(19)
C15 0.046(3) 0.058(3) 0.067(4) 0.010(3) 0.014(2) -0.008(2)
C16 0.068(3) 0.059(3) 0.056(3) 0.000(3) -0.004(3) 0.001(3)
C17 0.064(3) 0.055(3) 0.039(3) -0.001(2) 0.010(2) -0.001(2)
C18 0.046(3) 0.055(3) 0.039(3) -0.005(2) 0.006(2) 0.010(2)
C19 0.055(3) 0.050(3) 0.041(3) -0.003(2) 0.004(2) 0.000(2)
C20 0.064(3) 0.040(3) 0.067(4) -0.002(3) 0.002(3) -0.008(2)
C21 0.088(4) 0.050(3) 0.074(4) -0.002(3) -0.004(3) 0.017(3)
C22 0.067(3) 0.062(4) 0.064(4) 0.001(3) 0.012(3) 0.019(3)

loop_
_atom_type_symbol
_atom_type_description
_atom_type_scat_dispersion_real
_atom_type_scat_dispersion_imag
_atom_type_scat_source
C C 0.0033 0.0016 'International Tables Vol C Tables 4.2.6.8 and 6.1.1.4'
H H 0.0000 0.0000 'International Tables Vol C Tables 4.2.6.8 and 6.1.1.4'
Cu Cu 0.3201 1.2651 'International Tables Vol C Tables 4.2.6.8 and 6.1.1.4'
N N 0.0061 0.0033 'International Tables Vol C Tables 4.2.6.8 and 6.1.1.4'
O O 0.0106 0.0060 'International Tables Vol C Tables 4.2.6.8 and 6.1.1.4'

loop_
_geom_angle_atom_site_label_1
_geom_angle_atom_site_label_2
_geom_angle_atom_site_label_3
_geom_angle
O1 Cu1 O4 90.80(13)
O1 Cu1 O7 95.88(13)
O1 Cu1 N1 92.10(13)
O1 Cu1 N2 164.64(13)
O4 Cu1 O7 96.75(14)
O4 Cu1 N1 164.27(13)
N1 Cu1 O7 98.33(14)
N2 Cu1 O4 93.05(13)
N2 Cu1 O7 98.41(13)
N2 Cu1 N1 80.33(13)
C18 O1 Cu1 126.5(3)
C22 O3 C19 106.5(4)
C13 O4 Cu1 115.7(3)
C17 O6 C14 107.2(4)
C1 N1 Cu1 129.0(3)
C1 N1 C5 117.0(4)
C5 N1 Cu1 114.0(3)
C6 N2 Cu1 113.4(3)
C6 N2 C12 106.1(3)
C12 N2 Cu1 140.0(3)
C6 N3 H3A 121(4)
C6 N3 C7 107.2(3)
C7 N3 H3A 129(4)
N1 C1 H1 118.1
N1 C1 C2 123.8(4)
C2 C1 H1 118.1
C1 C2 H2 120.7
C1 C2 C3 118.7(5)
C3 C2 H2 120.7
C2 C3 H3 120.2
C2 C3 C4 119.5(4)
C4 C3 H3 120.2
C3 C4 H4 121.4
C5 C4 C3 117.2(4)
C5 C4 H4 121.4
N1 C5 C4 123.8(4)
N1 C5 C6 112.0(4)
C4 C5 C6 124.2(4)
N2 C6 N3 112.6(4)
N2 C6 C5 119.8(3)
N3 C6 C5 127.6(4)
N3 C7 C12 105.9(4)
C8 C7 N3 131.8(4)
C8 C7 C12 122.3(4)
C7 C8 H8 121.6
C9 C8 C7 116.8(4)
C9 C8 H8 121.6
C8 C9 H9 119.3
C8 C9 C10 121.4(4)
C10 C9 H9 119.3
C9 C10 H10 118.5
C11 C10 C9 123.0(4)
C11 C10 H10 118.5
C10 C11 H11 121.8
C10 C11 C12 116.4(4)
C12 C11 H11 121.8
N2 C12 C7 108.2(3)
C11 C12 N2 131.8(4)
C11 C12 C7 120.0(4)
O4 C13 C14 117.8(4)
O5 C13 O4 125.5(4)
O5 C13 C14 116.7(4)
O6 C14 C13 118.6(4)
C15 C14 O6 108.5(4)
C15 C14 C13 132.8(4)
C14 C15 H15 126.2
C14 C15 C16 107.6(4)
C16 C15 H15 126.2
C15 C16 H16 127.1
C17 C16 C15 105.9(5)
C17 C16 H16 127.1
O6 C17 H17 124.6
C16 C17 O6 110.9(4)
C16 C17 H17 124.6
O1 C18 O2 129.5(5)
O1 C18 C19 116.2(4)
O2 C18 C19 114.4(5)
O3 C19 C18 117.7(4)
C20 C19 O3 109.8(4)
C20 C19 C18 132.4(5)
C19 C20 H20 126.8
C19 C20 C21 106.4(5)
C21 C20 H20 126.8
C20 C21 H21 126.1
C22 C21 C20 107.9(5)
C22 C21 H21 126.1
O3 C22 H22 125.3
C21 C22 O3 109.4(5)
C21 C22 H22 125.3

loop_
_geom_bond_atom_site_label_1
_geom_bond_atom_site_label_2
_geom_bond_distance
Cu1 O1 1.979(3)
Cu1 O4 1.985(3)
Cu1 O7 2.243(3)
Cu1 N1 2.073(4)
Cu1 N2 1.985(3)
O1 C18 1.182(6)
O2 C18 1.251(6)
O3 C19 1.386(6)
O3 C22 1.379(6)
O4 C13 1.270(5)
O5 C13 1.249(5)
O6 C14 1.370(5)
O6 C17 1.350(5)
N1 C1 1.332(6)
N1 C5 1.340(5)
N2 C6 1.319(5)
N2 C12 1.395(5)
N3 H3A 0.96(2)
N3 C6 1.358(5)
N3 C7 1.380(5)
C1 H1 0.9300
C1 C2 1.364(7)
C2 H2 0.9300
C2 C3 1.367(7)
C3 H3 0.9300
C3 C4 1.396(7)
C4 H4 0.9300
C4 C5 1.377(6)
C5 C6 1.459(6)
C7 C8 1.378(6)
C7 C12 1.414(6)
C8 H8 0.9300
C8 C9 1.358(7)
C9 H9 0.9300
C9 C10 1.391(7)
C10 H10 0.9300
C10 C11 1.370(6)
C11 H11 0.9300
C11 C12 1.387(6)
C13 C14 1.470(6)
C14 C15 1.338(6)
C15 H15 0.9300
C15 C16 1.422(7)
C16 H16 0.9300
C16 C17 1.325(7)
C17 H17 0.9300
C18 C19 1.490(7)
C19 C20 1.339(7)
C20 H20 0.9300
C20 C21 1.428(7)
C21 H21 0.9300
C21 C22 1.333(8)
C22 H22 0.9300
